data_7127016
loop_
_publ_author_name
'Pieri, Cyril'
'Bhattacharjee, Anirban'
'Barrozo, Alexandre'
'Faure, Bruno'
'Giorgi, Michel'
'Fize, Jennifer'
'R\'eglier, Marius'
'Field, Martin'
'Orio, Maylis'
'Artero, Vincent'
'Hardr\'e, Renaud'

_publ_section_title
;
 Hydrogen evolution reaction mediated by an all-sulfur trinuclear nickel
 complex.
;
_journal_issue 75
_journal_name_full 'Chemical communications (Cambridge, England)'
_journal_page_first 11106
_journal_page_last 11109
_journal_paper_doi 10.1039/d0cc04174b
_journal_volume 56
_journal_year 2020
_chemical_compound_source 'synthesis as described'
_chemical_formula_moiety 'C7 H13 Ni1.5 S4'
_chemical_formula_sum 'C7 H13 Ni1.5 S4'
_chemical_formula_weight 313.48
_space_group_IT_number 60
_space_group_name_Hall '-P 2n 2ab'
_space_group_name_H-M_alt 'P b c n'
_symmetry_cell_setting orthorhombic
_symmetry_Int_Tables_number 60
_symmetry_space_group_name_Hall '-P 2n 2ab'
_symmetry_space_group_name_H-M 'P b c n'
_atom_sites_solution_hydrogens geom
_atom_sites_solution_primary direct
_atom_sites_solution_secondary difmap
_audit_conform_dict_location ftp://ftp.iucr.org/pub/cif_core.dic
_audit_conform_dict_name cif_core.dic
_audit_conform_dict_version 2.4
_audit_creation_date 2012-02-24T08:44:55-00:00
_audit_creation_method 'WinGX routine CIF_UPDATE'
_audit_update_record
;
2013-05-16 deposited with the CCDC.	2020-08-05 downloaded from the CCDC.
;
_cell_angle_alpha 90
_cell_angle_beta 90
_cell_angle_gamma 90
_cell_formula_units_Z 8
_cell_length_a 16.0517(3)
_cell_length_b 12.6900(2)
_cell_length_c 11.0788(2)
_cell_measurement_reflns_used 17268
_cell_measurement_temperature 293(2)
_cell_measurement_theta_max 28.98
_cell_measurement_theta_min 3.52
_cell_measurement_wavelength 0.71073
_cell_volume 2256.71(7)
_computing_molecular_graphics 'Ortep-3 for Windows (Farrugia, 1997)'
_computing_publication_material 'WinGX publication routines (Farrugia, 1999)'
_computing_structure_refinement 'SHELXL-97 (Sheldrick, 2008)'
_diffrn_ambient_temperature 293(2)
_diffrn_measured_fraction_theta_full 0.96
_diffrn_measured_fraction_theta_max 0.96
_diffrn_measurement_device_type KappaCCD
_diffrn_measurement_method 'Omega + Phi scan'
_diffrn_radiation_monochromator graphite
_diffrn_radiation_probe x-ray
_diffrn_radiation_type MoK\a
_diffrn_radiation_wavelength 0.71073
_diffrn_reflns_av_R_equivalents 0.034
_diffrn_reflns_av_unetI/netI 0.0265
_diffrn_reflns_limit_h_max 0
_diffrn_reflns_limit_h_min -21
_diffrn_reflns_limit_k_max 17
_diffrn_reflns_limit_k_min 0
_diffrn_reflns_limit_l_max 14
_diffrn_reflns_limit_l_min 0
_diffrn_reflns_number 17268
_diffrn_reflns_theta_full 28.98
_diffrn_reflns_theta_max 28.98
_diffrn_reflns_theta_min 3.52
_diffrn_standards_number 0
_exptl_absorpt_coefficient_mu 3.216
_exptl_absorpt_correction_type none
_exptl_crystal_colour brown
_exptl_crystal_density_diffrn 1.845
_exptl_crystal_density_method 'not measured'
_exptl_crystal_description prism
_exptl_crystal_F_000 1288
_exptl_crystal_size_max 0.18
_exptl_crystal_size_mid 0.16
_exptl_crystal_size_min 0.12
_refine_diff_density_max 0.29
_refine_diff_density_min -0.377
_refine_diff_density_rms 0.062
_refine_ls_extinction_method none
_refine_ls_goodness_of_fit_ref 1.049
_refine_ls_hydrogen_treatment constr
_refine_ls_matrix_type full
_refine_ls_number_parameters 115
_refine_ls_number_reflns 2877
_refine_ls_number_restraints 0
_refine_ls_restrained_S_all 1.049
_refine_ls_R_factor_all 0.0371
_refine_ls_R_factor_gt 0.0262
_refine_ls_shift/su_max 0.000
_refine_ls_shift/su_mean 0
_refine_ls_structure_factor_coef Fsqd
_refine_ls_weighting_details 'calc w=1/[\s^2^(Fo^2^)+(0.0000P)^2^+1.9103P] where P=(Fo^2^+2Fc^2^)/3'
_refine_ls_weighting_scheme calc
_refine_ls_wR_factor_gt 0.0483
_refine_ls_wR_factor_ref 0.0531
_reflns_number_gt 2432
_reflns_number_total 2877
_reflns_threshold_expression >2\s(I)
_cod_data_source_file d0cc04174b2.cif
_cod_data_source_block cypi_nis
_cod_depositor_comments 'Adding full bibliography for 7127016.cif.'
_cod_database_code 7127016

loop_
_symmetry_equiv_pos_as_xyz
'x, y, z'
'-x+1/2, -y+1/2, z+1/2'
'x+1/2, -y+1/2, -z'
'-x, y, -z+1/2'
'-x, -y, -z'
'x-1/2, y-1/2, -z-1/2'
'-x-1/2, y-1/2, z'
'x, -y, z-1/2'

loop_
_atom_site_label
_atom_site_type_symbol
_atom_site_fract_x
_atom_site_fract_y
_atom_site_fract_z
_atom_site_U_iso_or_equiv
_atom_site_adp_type
_atom_site_occupancy
_atom_site_symmetry_multiplicity
_atom_site_calc_flag
_atom_site_refinement_flags
_atom_site_disorder_assembly
_atom_site_disorder_group
C1 C 1.07630(13) 0.27231(17) -0.02385(19) 0.0409(5) Uani 1 1 d . . .
C2 C 1.11005(16) 0.2432(2) -0.1498(2) 0.0577(6) Uani 1 1 d . . .
H2A H 1.1105 0.3048 -0.2002 0.087 Uiso 1 1 calc R . .
H2B H 1.0749 0.1904 -0.1855 0.087 Uiso 1 1 calc R . .
H2C H 1.1657 0.2162 -0.1423 0.087 Uiso 1 1 calc R . .
C3 C 0.98614(14) 0.3110(2) -0.0420(2) 0.0476(5) Uani 1 1 d . . .
H3A H 0.9536 0.251 -0.0688 0.057 Uiso 1 1 calc R . .
H3B H 0.9869 0.3611 -0.1081 0.057 Uiso 1 1 calc R . .
C4 C 1.13214(13) 0.36167(18) 0.0224(2) 0.0464(5) Uani 1 1 d . . .
H4A H 1.1206 0.4235 -0.0263 0.056 Uiso 1 1 calc R . .
H4B H 1.1895 0.3417 0.0067 0.056 Uiso 1 1 calc R . .
C5 C 1.07711(12) 0.17397(17) 0.05763(18) 0.0381(4) Uani 1 1 d . . .
H5A H 1.0713 0.1116 0.0077 0.046 Uiso 1 1 calc R . .
H5B H 1.0296 0.1767 0.1116 0.046 Uiso 1 1 calc R . .
C6 C 1.16098(15) 0.03037(17) 0.2093(2) 0.0454(5) Uani 1 1 d . . .
H6A H 1.1026 0.0109 0.2138 0.054 Uiso 1 1 calc R . .
H6B H 1.1898 -0.0206 0.1591 0.054 Uiso 1 1 calc R . .
C7 C 1.19889(14) 0.03371(18) 0.3336(2) 0.0459(5) Uani 1 1 d . . .
H7A H 1.2577 0.0506 0.3277 0.055 Uiso 1 1 calc R . .
H7B H 1.1936 -0.0348 0.3717 0.055 Uiso 1 1 calc R . .
S1 S 0.92931(3) 0.37226(4) 0.08193(5) 0.04426(14) Uani 1 1 d . . .
S2 S 1.12534(3) 0.40062(4) 0.17888(6) 0.04483(14) Uani 1 1 d . . .
S3 S 1.17227(3) 0.16258(4) 0.14705(5) 0.03774(12) Uani 1 1 d . . .
S4 S 1.14602(4) 0.13299(5) 0.42452(5) 0.04604(14) Uani 1 1 d . . .
Ni1 Ni 1 0.39038(3) 0.25 0.03950(10) Uani 1 2 d S . .
Ni2 Ni 1.134647(15) 0.26188(2) 0.29720(2) 0.03586(8) Uani 1 1 d . . .

loop_
_atom_site_aniso_label
_atom_site_aniso_U_11
_atom_site_aniso_U_22
_atom_site_aniso_U_33
_atom_site_aniso_U_23
_atom_site_aniso_U_13
_atom_site_aniso_U_12
C1 0.0396(11) 0.0412(12) 0.0418(12) 0.0135(9) -0.0006(9) 0.0011(9)
C2 0.0603(15) 0.0652(17) 0.0475(14) 0.0145(12) 0.0021(11) 0.0024(13)
C3 0.0449(12) 0.0516(14) 0.0464(13) 0.0186(10) -0.0066(10) 0.0016(10)
C4 0.0391(11) 0.0410(12) 0.0590(14) 0.0165(10) 0.0044(10) -0.0021(9)
C5 0.0355(10) 0.0390(11) 0.0397(11) 0.0070(9) -0.0066(8) -0.0003(9)
C6 0.0528(13) 0.0348(11) 0.0484(13) 0.0016(9) -0.0143(10) 0.0042(10)
C7 0.0474(12) 0.0393(12) 0.0508(13) 0.0002(10) -0.0139(10) 0.0108(10)
S1 0.0376(3) 0.0363(3) 0.0589(3) 0.0145(2) -0.0063(2) 0.0047(2)
S2 0.0353(3) 0.0320(3) 0.0672(4) 0.0038(2) -0.0004(2) -0.0084(2)
S3 0.0314(2) 0.0371(3) 0.0447(3) 0.0017(2) -0.0039(2) 0.0031(2)
S4 0.0443(3) 0.0511(3) 0.0427(3) 0.0032(2) -0.0055(2) 0.0140(3)
Ni1 0.03230(19) 0.02724(18) 0.0590(3) 0 -0.00286(16) 0
Ni2 0.02812(13) 0.03313(14) 0.04634(16) -0.00287(11) -0.00620(10) -0.00017(10)

loop_
_atom_type_symbol
_atom_type_description
_atom_type_scat_dispersion_real
_atom_type_scat_dispersion_imag
_atom_type_scat_source
C C 0.0033 0.0016 'International Tables Vol C Tables 4.2.6.8 and 6.1.1.4'
H H 0 0 'International Tables Vol C Tables 4.2.6.8 and 6.1.1.4'
S S 0.1246 0.1234 'International Tables Vol C Tables 4.2.6.8 and 6.1.1.4'
Ni Ni 0.3393 1.1124 'International Tables Vol C Tables 4.2.6.8 and 6.1.1.4'

loop_
_geom_angle_atom_site_label_1
_geom_angle_atom_site_label_2
_geom_angle_atom_site_label_3
_geom_angle
_geom_angle_site_symmetry_1
_geom_angle_site_symmetry_3
_geom_angle_publ_flag
C4 C1 C5 113.47(17) . . ?
C4 C1 C3 110.90(19) . . ?
C5 C1 C3 110.04(17) . . ?
C4 C1 C2 105.92(18) . . ?
C5 C1 C2 109.47(19) . . ?
C3 C1 C2 106.73(18) . . ?
C1 C2 H2A 109.5 . . ?
C1 C2 H2B 109.5 . . ?
H2A C2 H2B 109.5 . . ?
C1 C2 H2C 109.5 . . ?
H2A C2 H2C 109.5 . . ?
H2B C2 H2C 109.5 . . ?
C1 C3 S1 120.48(16) . . ?
C1 C3 H3A 107.2 . . ?
S1 C3 H3A 107.2 . . ?
C1 C3 H3B 107.2 . . ?
S1 C3 H3B 107.2 . . ?
H3A C3 H3B 106.8 . . ?
C1 C4 S2 119.20(15) . . ?
C1 C4 H4A 107.5 . . ?
S2 C4 H4A 107.5 . . ?
C1 C4 H4B 107.5 . . ?
S2 C4 H4B 107.5 . . ?
H4A C4 H4B 107 . . ?
C1 C5 S3 112.90(14) . . ?
C1 C5 H5A 109 . . ?
S3 C5 H5A 109 . . ?
C1 C5 H5B 109 . . ?
S3 C5 H5B 109 . . ?
H5A C5 H5B 107.8 . . ?
C7 C6 S3 106.24(16) . . ?
C7 C6 H6A 110.5 . . ?
S3 C6 H6A 110.5 . . ?
C7 C6 H6B 110.5 . . ?
S3 C6 H6B 110.5 . . ?
H6A C6 H6B 108.7 . . ?
C6 C7 S4 109.68(15) . . ?
C6 C7 H7A 109.7 . . ?
S4 C7 H7A 109.7 . . ?
C6 C7 H7B 109.7 . . ?
S4 C7 H7B 109.7 . . ?
H7A C7 H7B 108.2 . . ?
C3 S1 Ni1 115.19(7) . . ?
C3 S1 Ni2 114.96(8) . 4_755 ?
Ni1 S1 Ni2 77.92(2) . 4_755 ?
C4 S2 Ni1 112.90(7) . . ?
C4 S2 Ni2 110.42(8) . . ?
Ni1 S2 Ni2 78.36(2) . . ?
C6 S3 C5 101.24(10) . . ?
C6 S3 Ni2 102.51(8) . . ?
C5 S3 Ni2 97.87(7) . . ?
C7 S4 Ni2 101.60(8) . . ?
S2 Ni1 S2 173.12(4) 4_755 . ?
S2 Ni1 S1 100.26(2) 4_755 4_755 ?
S2 Ni1 S1 80.47(2) . 4_755 ?
S2 Ni1 S1 80.47(2) 4_755 . ?
S2 Ni1 S1 100.26(2) . . ?
S1 Ni1 S1 167.96(3) 4_755 . ?
S2 Ni1 Ni2 51.392(17) 4_755 4_755 ?
S2 Ni1 Ni2 134.03(2) . 4_755 ?
S1 Ni1 Ni2 120.309(19) 4_755 4_755 ?
S1 Ni1 Ni2 51.048(16) . 4_755 ?
S2 Ni1 Ni2 134.03(2) 4_755 . ?
S2 Ni1 Ni2 51.392(17) . . ?
S1 Ni1 Ni2 51.048(16) 4_755 . ?
S1 Ni1 Ni2 120.309(19) . . ?
Ni2 Ni1 Ni2 107.497(16) 4_755 . ?
S4 Ni2 S3 92.13(2) . . ?
S4 Ni2 S1 97.13(2) . 4_755 ?
S3 Ni2 S1 165.51(2) . 4_755 ?
S4 Ni2 S2 175.80(3) . . ?
S3 Ni2 S2 91.54(2) . . ?
S1 Ni2 S2 79.69(2) 4_755 . ?
S4 Ni2 Ni1 129.470(19) . . ?
S3 Ni2 Ni1 114.563(16) . . ?
S1 Ni2 Ni1 51.036(16) 4_755 . ?
S2 Ni2 Ni1 50.252(16) . . ?

loop_
_geom_bond_atom_site_label_1
_geom_bond_atom_site_label_2
_geom_bond_distance
_geom_bond_site_symmetry_2
_geom_bond_publ_flag
C1 C4 1.534(3) . ?
C1 C5 1.540(3) . ?
C1 C3 1.541(3) . ?
C1 C2 1.542(3) . ?
C2 H2A 0.96 . ?
C2 H2B 0.96 . ?
C2 H2C 0.96 . ?
C3 S1 1.823(2) . ?
C3 H3A 0.97 . ?
C3 H3B 0.97 . ?
C4 S2 1.806(2) . ?
C4 H4A 0.97 . ?
C4 H4B 0.97 . ?
C5 S3 1.8264(19) . ?
C5 H5A 0.97 . ?
C5 H5B 0.97 . ?
C6 C7 1.506(3) . ?
C6 S3 1.823(2) . ?
C6 H6A 0.97 . ?
C6 H6B 0.97 . ?
C7 S4 1.823(2) . ?
C7 H7A 0.97 . ?
C7 H7B 0.97 . ?
S1 Ni1 2.1926(6) . ?
S1 Ni2 2.1930(6) 4_755 ?
S2 Ni1 2.1647(5) . ?
S2 Ni2 2.2000(6) . ?
S3 Ni2 2.1725(6) . ?
S4 Ni2 2.1675(6) . ?
Ni1 S2 2.1647(5) 4_755 ?
Ni1 S1 2.1926(6) 4_755 ?
Ni1 Ni2 2.7574(3) 4_755 ?
Ni1 Ni2 2.7574(3) . ?
Ni2 S1 2.1930(6) 4_755 ?
